data_7204096
loop_
_publ_author_name
'Guillard, J\'er\^ome'
'Lamazzi, Christelle'
'Meth-Cohn, Otto'
'Rees, Charles W.'
'White, Andrew J. P.'
'Williams, David J.'

_publ_section_title
;
 One-step synthesis of 5-acylisothiazoles from furans
;
_journal_issue 11
_journal_name_full 'Journal of the Chemical Society, Perkin Transactions 1'
_journal_page_first 1304
_journal_paper_doi 10.1039/b101157j
_journal_year 2001
_chemical_formula_sum 'C16 H11 N O3 S2'
_chemical_formula_weight 329.38
_chemical_name_systematic
; 
? 
;
_space_group_IT_number 15
_symmetry_cell_setting monoclinic
_symmetry_space_group_name_Hall '-C 2yc'
_symmetry_space_group_name_H-M 'C 1 2/c 1'
_atom_sites_solution_hydrogens geom
_atom_sites_solution_primary direct
_atom_sites_solution_secondary difmap
_audit_creation_method SHELXL
_cell_angle_alpha 90.00
_cell_angle_beta 101.432(9)
_cell_angle_gamma 90.00
_cell_formula_units_Z 8
_cell_length_a 21.714(3)
_cell_length_b 9.2748(8)
_cell_length_c 15.3842(12)
_cell_measurement_reflns_used 28
_cell_measurement_temperature 293(2)
_cell_measurement_theta_max 12.45
_cell_measurement_theta_min 4.86
_cell_volume 3036.8(6)
_computing_cell_refinement 'Siemens XSCANS'
_computing_data_collection 'Siemens XSCANS'
_computing_data_reduction 'Siemens SHELXTL'
_computing_molecular_graphics 'Siemens SHELXTL'
_computing_publication_material 'Siemens SHELXTL'
_computing_structure_refinement 'SHELXL-93 (Sheldrick, 1993)'
_computing_structure_solution 'SHELXS-86 (Sheldrick, 1990)'
_diffrn_ambient_temperature 293(2)
_diffrn_measurement_device 'Siemens P4'
_diffrn_measurement_method '\w scans'
_diffrn_radiation_monochromator graphite
_diffrn_radiation_source 'fine-focus sealed tube'
_diffrn_radiation_type MoK\a
_diffrn_radiation_wavelength 0.71073
_diffrn_reflns_av_R_equivalents 0.0250
_diffrn_reflns_av_sigmaI/netI 0.0413
_diffrn_reflns_limit_h_max 25
_diffrn_reflns_limit_h_min 0
_diffrn_reflns_limit_k_max 11
_diffrn_reflns_limit_k_min 0
_diffrn_reflns_limit_l_max 17
_diffrn_reflns_limit_l_min -18
_diffrn_reflns_number 2735
_diffrn_reflns_theta_max 24.99
_diffrn_reflns_theta_min 1.91
_diffrn_standards_decay_% 4.40
_diffrn_standards_interval_count 97
_diffrn_standards_number 3
_exptl_absorpt_coefficient_mu 0.361
_exptl_absorpt_correction_type none
_exptl_crystal_colour Clear
_exptl_crystal_density_diffrn 1.441
_exptl_crystal_description blocks
_exptl_crystal_F_000 1360
_exptl_crystal_size_max 0.60
_exptl_crystal_size_mid 0.50
_exptl_crystal_size_min 0.30
_refine_diff_density_max 0.528
_refine_diff_density_min -0.244
_refine_diff_density_rms 0.051
_refine_ls_extinction_coef 0.0014(4)
_refine_ls_extinction_expression Fc^*^=kFc[1+0.001xFc^2^\l^3^/sin(2\q)]^-1/4^
_refine_ls_extinction_method SHELXL
_refine_ls_goodness_of_fit_all 1.036
_refine_ls_goodness_of_fit_obs 1.071
_refine_ls_matrix_type full
_refine_ls_number_parameters 176
_refine_ls_number_reflns 2540
_refine_ls_number_restraints 0
_refine_ls_restrained_S_all 1.054
_refine_ls_restrained_S_obs 1.071
_refine_ls_R_factor_all 0.0516
_refine_ls_R_factor_obs 0.0400
_refine_ls_shift/esd_max 0.000
_refine_ls_shift/esd_mean 0.000
_refine_ls_structure_factor_coef Fsqd
_refine_ls_weighting_details 'w=1/[\s^2^(Fo^2^)+(0.0599P)^2^+0.5934P] where P=(Fo^2^+2Fc^2^)/3'
_refine_ls_weighting_scheme calc
_refine_ls_wR_factor_all 0.1080
_refine_ls_wR_factor_obs 0.0990
_reflns_number_observed 2195
_reflns_number_total 2660
_reflns_observed_criterion >2sigma(I)
_cod_data_source_file b101157j.txt
_cod_data_source_block CWR9910
_cod_depositor_comments
;
The following automatic conversions were performed:
'_symmetry_cell_setting' value 'Monoclinic' changed to 'monoclinic'
according to '/home/saulius/struct/CIF-dictionaries/cif_core.dic'
dictionary named 'cif_core.dic' version 2.4.1 from 2010-06-29.

Automatic conversion script
Id: cif_fix_enum 1527 2010-12-29 10:47:43Z saulius 

The following automatic conversions were performed:

'_refine_ls_weighting_scheme' value 'calc
w=1/[\s^2^(Fo^2^)+(0.0599P)^2^+0.5934P] where P=(Fo^2^+2Fc^2^)/3' was
changed to 'calc'. New tag '_refine_ls_weighting_details' was
created. The value of the new tag was set to
'w=1/[\s^2^(Fo^2^)+(0.0599P)^2^+0.5934P] where P=(Fo^2^+2Fc^2^)/3'.

Automatic conversion script
Id: cif_fix_values 3143 2015-03-26 13:38:13Z robertas 
;
_cod_original_cell_volume 3036.8(5)
_cod_original_sg_symbol_H-M C2/c
_cod_database_code 7204096

loop_
_symmetry_equiv_pos_as_xyz
'x, y, z'
'-x, y, -z+1/2'
'x+1/2, y+1/2, z'
'-x+1/2, y+1/2, -z+1/2'
'-x, -y, -z'
'x, -y, z-1/2'
'-x+1/2, -y+1/2, -z'
'x+1/2, -y+1/2, z-1/2'

loop_
_atom_site_aniso_label
_atom_site_aniso_U_11
_atom_site_aniso_U_22
_atom_site_aniso_U_33
_atom_site_aniso_U_23
_atom_site_aniso_U_13
_atom_site_aniso_U_12
S1 0.0435(3) 0.0401(3) 0.0580(4) -0.0041(3) 0.0045(3) 0.0107(2)
N2 0.0373(10) 0.0424(11) 0.0513(12) -0.0009(9) 0.0030(8) 0.0057(8)
C3 0.0325(10) 0.0386(11) 0.0338(10) 0.0032(9) 0.0048(8) 0.0021(9)
C4 0.0338(10) 0.0411(11) 0.0341(10) -0.0003(9) 0.0036(8) 0.0043(9)
C5 0.0363(11) 0.0395(11) 0.0343(10) 0.0040(9) 0.0064(8) 0.0041(9)
S6 0.0328(3) 0.0426(3) 0.0327(3) -0.0015(2) 0.0007(2) 0.0013(2)
O7 0.0430(9) 0.0620(11) 0.0402(9) 0.0026(8) -0.0065(7) 0.0002(8)
O8 0.0428(9) 0.0511(10) 0.0455(9) -0.0065(8) 0.0098(7) 0.0044(8)
C9 0.0387(13) 0.067(2) 0.0549(15) 0.0070(13) 0.0031(11) -0.0012(12)
C10 0.0473(15) 0.080(2) 0.068(2) 0.006(2) 0.0159(13) -0.0114(15)
C11 0.073(2) 0.050(2) 0.059(2) 0.0028(13) 0.0250(14) -0.0050(14)
C12 0.071(2) 0.0414(13) 0.0537(15) 0.0068(11) 0.0159(13) 0.0118(13)
C13 0.0486(13) 0.0425(13) 0.0504(13) 0.0018(10) 0.0120(11) 0.0097(11)
C14 0.0410(12) 0.0377(11) 0.0396(12) -0.0039(9) 0.0058(9) -0.0015(9)
C15 0.0445(12) 0.0395(12) 0.0338(11) -0.0018(9) 0.0086(9) -0.0014(10)
O15 0.0586(11) 0.0394(10) 0.0640(12) -0.0060(8) 0.0009(9) 0.0036(8)
C16 0.0485(13) 0.0429(13) 0.0385(11) -0.0009(10) 0.0066(9) -0.0066(10)
C17 0.0411(12) 0.058(2) 0.0473(13) -0.0013(11) 0.0004(10) -0.0072(11)
C18 0.0463(13) 0.062(2) 0.0480(13) 0.0045(12) 0.0002(11) 0.0055(12)
C19 0.058(2) 0.0440(13) 0.0547(15) 0.0088(11) -0.0004(12) 0.0010(12)
C20 0.0462(12) 0.0450(13) 0.0401(12) 0.0033(10) 0.0022(9) -0.0071(10)
C21 0.0424(12) 0.0424(12) 0.0291(10) -0.0022(9) 0.0055(8) -0.0020(10)

loop_
_atom_site_label
_atom_site_type_symbol
_atom_site_fract_x
_atom_site_fract_y
_atom_site_fract_z
_atom_site_U_iso_or_equiv
_atom_site_thermal_displace_type
_atom_site_occupancy
_atom_site_calc_flag
_atom_site_refinement_flags
_atom_site_disorder_group
S1 S 0.40197(3) 0.48857(7) 1.05459(5) 0.0480(2) Uani 1 d . .
N2 N 0.36874(10) 0.3536(2) 0.99369(15) 0.0445(5) Uani 1 d . .
C3 C 0.41048(10) 0.2508(2) 0.99599(14) 0.0352(5) Uani 1 d . .
C4 C 0.47099(10) 0.2731(3) 1.04768(14) 0.0367(5) Uani 1 d . .
H4A H 0.50401(10) 0.2076(3) 1.05431(14) 0.044 Uiso 1 calc R .
C5 C 0.47357(10) 0.4062(3) 1.08657(14) 0.0368(5) Uani 1 d . .
S6 S 0.38687(2) 0.08954(6) 0.93506(4) 0.0368(2) Uani 1 d . .
O7 O 0.33678(9) 0.1255(2) 0.86253(12) 0.0504(5) Uani 1 d . .
O8 O 0.44319(8) 0.0235(2) 0.91819(12) 0.0463(4) Uani 1 d . .
C9 C 0.29352(6) -0.0127(2) 1.01349(11) 0.0544(7) Uani 1 d G .
H9A H 0.26607(6) 0.0409(2) 0.97165(11) 0.065 Uiso 1 calc R .
C10 C 0.27076(6) -0.0907(2) 1.07757(13) 0.0647(8) Uani 1 d G .
H10A H 0.22808(6) -0.0892(3) 1.0786(2) 0.078 Uiso 1 calc R .
C11 C 0.31178(9) -0.1709(2) 1.14011(12) 0.0589(7) Uani 1 d G .
H11A H 0.29655(12) -0.2230(3) 1.1830(2) 0.071 Uiso 1 calc R .
C12 C 0.37556(8) -0.1731(2) 1.13857(11) 0.0550(7) Uani 1 d G .
H12A H 0.40300(11) -0.2267(3) 1.18041(14) 0.066 Uiso 1 calc R .
C13 C 0.39832(6) -0.0951(2) 1.07449(11) 0.0469(6) Uani 1 d G .
H13A H 0.44100(6) -0.0966(3) 1.0735(2) 0.056 Uiso 1 calc R .
C14 C 0.35730(7) -0.0149(2) 1.01195(10) 0.0398(5) Uani 1 d G .
C15 C 0.52519(11) 0.4895(3) 1.14348(15) 0.0391(5) Uani 1 d . .
O15 O 0.51896(10) 0.6201(2) 1.14790(14) 0.0556(5) Uani 1 d . .
C16 C 0.63699(7) 0.49590(13) 1.21605(10) 0.0436(5) Uani 1 d G .
H16A H 0.63739(7) 0.59194(13) 1.19879(10) 0.052 Uiso 1 calc R .
C17 C 0.69103(6) 0.4334(2) 1.26513(11) 0.0500(6) Uani 1 d G .
H17A H 0.72758(7) 0.4876(2) 1.2807(2) 0.060 Uiso 1 calc R .
C18 C 0.69043(6) 0.2898(2) 1.29093(12) 0.0534(6) Uani 1 d G .
H18A H 0.72658(8) 0.2480(2) 1.3238(2) 0.064 Uiso 1 calc R .
C19 C 0.63579(8) 0.20882(13) 1.26764(12) 0.0539(6) Uani 1 d G .
H19A H 0.63539(11) 0.11278(15) 1.2849(2) 0.065 Uiso 1 calc R .
C20 C 0.58175(6) 0.2713(2) 1.21856(11) 0.0446(5) Uani 1 d G .
H20A H 0.54519(8) 0.2171(2) 1.2030(2) 0.054 Uiso 1 calc R .
C21 C 0.58235(6) 0.4149(2) 1.19276(10) 0.0382(5) Uani 1 d G .

loop_
_atom_type_symbol
_atom_type_description
_atom_type_scat_dispersion_real
_atom_type_scat_dispersion_imag
_atom_type_scat_source
C C 0.0033 0.0016 'International Tables Vol C Tables 4.2.6.8 and 6.1.1.4'
H H 0.0000 0.0000 'International Tables Vol C Tables 4.2.6.8 and 6.1.1.4'
N N 0.0061 0.0033 'International Tables Vol C Tables 4.2.6.8 and 6.1.1.4'
O O 0.0106 0.0060 'International Tables Vol C Tables 4.2.6.8 and 6.1.1.4'
S S 0.1246 0.1234 'International Tables Vol C Tables 4.2.6.8 and 6.1.1.4'

loop_
_geom_angle_atom_site_label_1
_geom_angle_atom_site_label_2
_geom_angle_atom_site_label_3
_geom_angle
_geom_angle_site_symmetry_1
_geom_angle_site_symmetry_3
_geom_angle_publ_flag
N2 S1 C5 95.46(11) . . ?
C3 N2 S1 108.4(2) . . ?
N2 C3 C4 118.0(2) . . ?
N2 C3 S6 118.0(2) . . ?
C4 C3 S6 123.9(2) . . ?
C5 C4 C3 109.4(2) . . ?
C4 C5 C15 133.1(2) . . ?
C4 C5 S1 108.7(2) . . ?
C15 C5 S1 118.1(2) . . ?
O7 S6 O8 119.98(11) . . ?
O7 S6 C14 109.38(10) . . ?
O8 S6 C14 109.04(10) . . ?
O7 S6 C3 107.96(11) . . ?
O8 S6 C3 106.61(11) . . ?
C14 S6 C3 102.41(9) . . ?
C10 C9 C14 120.0 . . ?
C11 C10 C9 120.0 . . ?
C10 C11 C12 120.0 . . ?
C11 C12 C13 120.0 . . ?
C12 C13 C14 120.0 . . ?
C13 C14 C9 120.0 . . ?
C13 C14 S6 119.63(9) . . ?
C9 C14 S6 120.30(9) . . ?
O15 C15 C21 121.5(2) . . ?
O15 C15 C5 117.8(2) . . ?
C21 C15 C5 120.7(2) . . ?
C17 C16 C21 120.0 . . ?
C16 C17 C18 120.0 . . ?
C17 C18 C19 120.0 . . ?
C20 C19 C18 120.0 . . ?
C21 C20 C19 120.0 . . ?
C20 C21 C16 120.0 . . ?
C20 C21 C15 122.41(13) . . ?
C16 C21 C15 117.54(13) . . ?

loop_
_geom_bond_atom_site_label_1
_geom_bond_atom_site_label_2
_geom_bond_distance
_geom_bond_site_symmetry_2
_geom_bond_publ_flag
S1 N2 1.642(2) . ?
S1 C5 1.714(2) . ?
N2 C3 1.311(3) . ?
C3 C4 1.410(3) . ?
C3 S6 1.785(2) . ?
C4 C5 1.368(3) . ?
C5 C15 1.493(3) . ?
S6 O7 1.435(2) . ?
S6 O8 1.436(2) . ?
S6 C14 1.7469(13) . ?
C9 C10 1.39 . ?
C9 C14 1.39 . ?
C10 C11 1.39 . ?
C11 C12 1.39 . ?
C12 C13 1.39 . ?
C13 C14 1.39 . ?
C15 O15 1.222(3) . ?
C15 C21 1.490(3) . ?
C16 C17 1.39 . ?
C16 C21 1.39 . ?
C17 C18 1.39 . ?
C18 C19 1.39 . ?
C19 C20 1.39 . ?
C20 C21 1.39 . ?

loop_
_cod_related_entry_id
_cod_related_entry_database
_cod_related_entry_code
1 ChemSpider 9029110
